data_2238243
loop_
_publ_author_name
'Benharref, Ahmed'
'El Karroumi, Jamal'
'El Ammari, Lahcen'
'Saadi, Mohamed'
'Berraho, Moha'

_publ_section_title
;
 (1<i>S</i>,2<i>R</i>,7<i>R</i>,8<i>S</i>,10<i>R</i>)-9,9-Dibromo-2,6,6,10-tetramethyl-1\a,2\a-epoxytricyclo[5.5.0.0^8,10^]dodecane
;
_journal_coeditor_code RZ5070
_journal_issue 7
_journal_name_full 'Acta Crystallographica Section E'
_journal_page_first o1037
_journal_page_last o1038
_journal_paper_doi 10.1107/S160053681301502X
_journal_volume 69
_journal_year 2013
_chemical_formula_iupac 'C16 H24 Br2 O'
_chemical_formula_moiety 'C16 H24 Br2 O'
_chemical_formula_sum 'C16 H24 Br2 O'
_chemical_formula_weight 392.17
_chemical_name_systematic
(1<i>S</i>,2<i>R</i>,7<i>R</i>,8<i>S</i>,10<i>R</i>)-9,9-Dibromo-2,6,6,10-tetramethyl-1\a,2\a-epoxytricyclo[5.5.0.0^8,10^]dodecane
_space_group_IT_number 4
_symmetry_cell_setting monoclinic
_symmetry_space_group_name_Hall 'P 2yb'
_symmetry_space_group_name_H-M 'P 1 21 1'
_atom_sites_solution_hydrogens geom
_atom_sites_solution_primary direct
_atom_sites_solution_secondary difmap
_audit_creation_method SHELXL-97
_cell_angle_alpha 90.00
_cell_angle_beta 91.769(10)
_cell_angle_gamma 90.00
_cell_formula_units_Z 4
_cell_length_a 8.8056(13)
_cell_length_b 15.648(3)
_cell_length_c 12.1390(16)
_cell_measurement_reflns_used 6776
_cell_measurement_temperature 293(2)
_cell_measurement_theta_max 26.4
_cell_measurement_theta_min 1.7
_cell_volume 1671.8(5)
_computing_cell_refinement 'SAINT (Bruker, 2009)'
_computing_data_collection 'APEX2 (Bruker, 2009)'
_computing_data_reduction 'SAINT (Bruker, 2009)'
_computing_molecular_graphics 'ORTEP-3 for Windows (Farrugia, 2012)'
_computing_publication_material 'WinGX publication routines (Farrugia, 2012)'
_computing_structure_refinement 'SHELXL97 (Sheldrick,2008)'
_computing_structure_solution 'SHELXS97 (Sheldrick,2008)'
_diffrn_ambient_temperature 293(2)
_diffrn_measured_fraction_theta_full 1.000
_diffrn_measured_fraction_theta_max 1.000
_diffrn_measurement_device_type 'Bruker APEXII CCD'
_diffrn_measurement_method '\w and \f'
_diffrn_radiation_monochromator graphite
_diffrn_radiation_source 'fine-focus sealed tube'
_diffrn_radiation_type MoK\a
_diffrn_radiation_wavelength 0.71073
_diffrn_reflns_av_R_equivalents 0.0810
_diffrn_reflns_av_sigmaI/netI 0.0662
_diffrn_reflns_limit_h_max 11
_diffrn_reflns_limit_h_min -8
_diffrn_reflns_limit_k_max 19
_diffrn_reflns_limit_k_min -19
_diffrn_reflns_limit_l_max 15
_diffrn_reflns_limit_l_min -15
_diffrn_reflns_number 17250
_diffrn_reflns_theta_full 26.37
_diffrn_reflns_theta_max 26.37
_diffrn_reflns_theta_min 1.68
_exptl_absorpt_coefficient_mu 4.844
_exptl_absorpt_correction_T_max 0.617
_exptl_absorpt_correction_T_min 0.423
_exptl_absorpt_correction_type multi-scan
_exptl_absorpt_process_details '(SADABS; Bruker, 2009)'
_exptl_crystal_colour colourless
_exptl_crystal_density_diffrn 1.558
_exptl_crystal_density_method 'not measured'
_exptl_crystal_description block
_exptl_crystal_F_000 792
_exptl_crystal_size_max 0.25
_exptl_crystal_size_mid 0.15
_exptl_crystal_size_min 0.10
_refine_diff_density_max 0.707
_refine_diff_density_min -0.666
_refine_ls_abs_structure_details 'Flack & Bernardinelli (2000)'
_refine_ls_abs_structure_Flack 0.009(10)
_refine_ls_extinction_method none
_refine_ls_goodness_of_fit_ref 0.958
_refine_ls_hydrogen_treatment constr
_refine_ls_matrix_type full
_refine_ls_number_parameters 351
_refine_ls_number_reflns 6776
_refine_ls_number_restraints 1
_refine_ls_restrained_S_all 0.958
_refine_ls_R_factor_all 0.0579
_refine_ls_R_factor_gt 0.0454
_refine_ls_shift/su_max 0.001
_refine_ls_shift/su_mean 0.000
_refine_ls_structure_factor_coef Fsqd
_refine_ls_weighting_details 'calc w=1/[\s^2^(Fo^2^)+(0.0633P)^2^] where P=(Fo^2^+2Fc^2^)/3'
_refine_ls_weighting_scheme calc
_refine_ls_wR_factor_gt 0.1047
_refine_ls_wR_factor_ref 0.1079
_reflns_number_gt 5298
_reflns_number_total 6776
_reflns_threshold_expression >2\s(I)
_cod_data_source_file rz5070.cif
_cod_data_source_block global
_cod_original_cell_volume 1671.8(4)
_cod_original_sg_symbol_H-M 'P 21'
_cod_database_code 2238243

loop_
_symmetry_equiv_pos_as_xyz
'x, y, z'
'-x, y+1/2, -z'

loop_
_atom_site_type_symbol
_atom_site_label
_atom_site_fract_x
_atom_site_fract_y
_atom_site_fract_z
_atom_site_U_iso_or_equiv
_atom_site_adp_type
_atom_site_calc_flag
_atom_site_refinement_flags
_atom_site_occupancy
_atom_site_symmetry_multiplicity
C C1 0.4786(5) 0.2569(3) 0.7030(3) 0.0390(10) Uani d . 1 1
O O2 0.5953(4) 0.2243(2) 0.7806(2) 0.0430(8) Uani d . 1 1
C C2 0.5383(6) 0.1681(3) 0.6920(4) 0.0423(11) Uani d . 1 1
C C3 0.6486(6) 0.1431(3) 0.6069(4) 0.0487(12) Uani d . 1 1
H H3A 0.5939 0.1412 0.5363 0.058 Uiso calc R 1 1
H H3B 0.6823 0.0853 0.6233 0.058 Uiso calc R 1 1
C C4 0.7899(6) 0.1980(3) 0.5929(4) 0.0488(12) Uani d . 1 1
H H4A 0.8350 0.2091 0.6654 0.059 Uiso calc R 1 1
H H4B 0.8628 0.1651 0.5522 0.059 Uiso calc R 1 1
C C5 0.7662(5) 0.2824(3) 0.5350(4) 0.0444(11) Uani d . 1 1
H H5A 0.7130 0.2712 0.4653 0.053 Uiso calc R 1 1
H H5B 0.8654 0.3049 0.5180 0.053 Uiso calc R 1 1
C C6 0.6796(5) 0.3524(3) 0.5942(3) 0.0388(10) Uani d . 1 1
C C7 0.5144(5) 0.3291(3) 0.6248(3) 0.0328(9) Uani d . 1 1
H H7 0.4749 0.3806 0.6599 0.039 Uiso calc R 1 1
C C8 0.4079(5) 0.3138(3) 0.5248(3) 0.0325(9) Uani d . 1 1
H H8 0.4592 0.2942 0.4589 0.039 Uiso calc R 1 1
C C9 0.2679(5) 0.3648(3) 0.5012(3) 0.0401(11) Uani d . 1 1
C C10 0.2532(5) 0.2739(3) 0.5400(4) 0.0372(10) Uani d . 1 1
C C11 0.1999(5) 0.2574(4) 0.6582(4) 0.0473(12) Uani d . 1 1
H H11A 0.1646 0.1988 0.6631 0.057 Uiso calc R 1 1
H H11B 0.1145 0.2945 0.6722 0.057 Uiso calc R 1 1
C C12 0.3252(5) 0.2725(4) 0.7486(4) 0.0448(11) Uani d . 1 1
H H12A 0.3193 0.3308 0.7754 0.054 Uiso calc R 1 1
H H12B 0.3096 0.2343 0.8101 0.054 Uiso calc R 1 1
C C13 0.4477(8) 0.0924(4) 0.7295(5) 0.0633(16) Uani d . 1 1
H H13A 0.5153 0.0501 0.7604 0.095 Uiso calc R 1 1
H H13B 0.3918 0.0686 0.6677 0.095 Uiso calc R 1 1
H H13C 0.3782 0.1105 0.7843 0.095 Uiso calc R 1 1
C C14 0.7687(6) 0.3802(4) 0.6983(4) 0.0490(12) Uani d . 1 1
H H14A 0.8660 0.4021 0.6785 0.074 Uiso calc R 1 1
H H14B 0.7828 0.3320 0.7465 0.074 Uiso calc R 1 1
H H14C 0.7132 0.4240 0.7353 0.074 Uiso calc R 1 1
C C15 0.6689(6) 0.4301(3) 0.5177(4) 0.0536(13) Uani d . 1 1
H H15A 0.6141 0.4750 0.5529 0.080 Uiso calc R 1 1
H H15B 0.6166 0.4143 0.4502 0.080 Uiso calc R 1 1
H H15C 0.7693 0.4496 0.5020 0.080 Uiso calc R 1 1
C C16 0.1993(6) 0.2064(4) 0.4603(4) 0.0546(13) Uani d . 1 1
H H16A 0.0903 0.2074 0.4543 0.082 Uiso calc R 1 1
H H16B 0.2326 0.1514 0.4861 0.082 Uiso calc R 1 1
H H16C 0.2403 0.2173 0.3893 0.082 Uiso calc R 1 1
C C17 0.2827(5) 0.7233(3) 0.8031(3) 0.0352(10) Uani d . 1 1
C C18 0.3421(6) 0.8076(3) 0.8327(4) 0.0465(12) Uani d . 1 1
C C19 0.4705(7) 0.8218(3) 0.9162(5) 0.0561(14) Uani d . 1 1
H H19A 0.4288 0.8165 0.9890 0.067 Uiso calc R 1 1
H H19B 0.5044 0.8804 0.9087 0.067 Uiso calc R 1 1
C C20 0.6092(6) 0.7649(4) 0.9129(4) 0.0497(13) Uani d . 1 1
H H20A 0.6433 0.7636 0.8377 0.060 Uiso calc R 1 1
H H20B 0.6895 0.7911 0.9579 0.060 Uiso calc R 1 1
C C21 0.5900(6) 0.6742(3) 0.9511(4) 0.0459(12) Uani d . 1 1
H H21A 0.5452 0.6760 1.0231 0.055 Uiso calc R 1 1
H H21B 0.6905 0.6495 0.9611 0.055 Uiso calc R 1 1
C C22 0.4959(5) 0.6139(3) 0.8797(4) 0.0398(10) Uani d . 1 1
C C23 0.3285(5) 0.6408(3) 0.8609(3) 0.0323(9) Uani d . 1 1
H H23 0.2826 0.5952 0.8156 0.039 Uiso calc R 1 1
C C24 0.2385(5) 0.6414(3) 0.9667(3) 0.0368(10) Uani d . 1 1
H H24 0.2997 0.6538 1.0336 0.044 Uiso calc R 1 1
C C25 0.1056(7) 0.5875(4) 0.9849(4) 0.0575(15) Uani d . 1 1
C C26 0.0784(5) 0.6799(4) 0.9657(4) 0.0464(12) Uani d . 1 1
C C27 0.0114(6) 0.7110(5) 0.8544(4) 0.0603(15) Uani d . 1 1
H H27A -0.0736 0.6743 0.8337 0.072 Uiso calc R 1 1
H H27B -0.0285 0.7681 0.8644 0.072 Uiso calc R 1 1
C C28 0.1207(5) 0.7130(4) 0.7588(4) 0.0498(12) Uani d . 1 1
H H28A 0.1117 0.6603 0.7169 0.060 Uiso calc R 1 1
H H28B 0.0947 0.7602 0.7100 0.060 Uiso calc R 1 1
C C29 0.2462(8) 0.8869(4) 0.8139(6) 0.0794(19) Uani d . 1 1
H H29A 0.3107 0.9341 0.7963 0.119 Uiso calc R 1 1
H H29B 0.1925 0.8997 0.8796 0.119 Uiso calc R 1 1
H H29C 0.1746 0.8771 0.7540 0.119 Uiso calc R 1 1
C C30 0.5677(7) 0.6043(4) 0.7651(4) 0.0562(14) Uani d . 1 1
H H30A 0.5677 0.6588 0.7286 0.084 Uiso calc R 1 1
H H30B 0.5096 0.5642 0.7214 0.084 Uiso calc R 1 1
H H30C 0.6703 0.5842 0.7744 0.084 Uiso calc R 1 1
C C31 0.4967(8) 0.5255(4) 0.9344(5) 0.0686(16) Uani d . 1 1
H H31A 0.5984 0.5034 0.9374 0.103 Uiso calc R 1 1
H H31B 0.4321 0.4875 0.8923 0.103 Uiso calc R 1 1
H H31C 0.4600 0.5304 1.0078 0.103 Uiso calc R 1 1
C C32 0.0383(7) 0.7370(5) 1.0609(5) 0.0702(18) Uani d . 1 1
H H32A -0.0685 0.7327 1.0733 0.105 Uiso calc R 1 1
H H32B 0.0635 0.7951 1.0437 0.105 Uiso calc R 1 1
H H32C 0.0945 0.7194 1.1260 0.105 Uiso calc R 1 1
Br Br1 0.21034(6) 0.45774(4) 0.59468(5) 0.05955(16) Uani d . 1 1
Br Br2 0.21696(7) 0.39320(4) 0.34957(4) 0.06233(17) Uani d . 1 1
Br Br3 0.08341(10) 0.54023(6) 1.13196(5) 0.0965(3) Uani d . 1 1
Br Br4 0.03361(10) 0.50475(5) 0.87765(6) 0.0890(3) Uani d . 1 1
O O1 0.3873(4) 0.7654(2) 0.7306(2) 0.0488(8) Uani d . 1 1

loop_
_atom_site_aniso_label
_atom_site_aniso_U_11
_atom_site_aniso_U_22
_atom_site_aniso_U_33
_atom_site_aniso_U_12
_atom_site_aniso_U_13
_atom_site_aniso_U_23
C1 0.031(2) 0.058(3) 0.028(2) 0.000(2) -0.0064(18) -0.0019(19)
O2 0.0350(18) 0.062(2) 0.0313(15) 0.0037(15) -0.0106(13) 0.0048(14)
C2 0.043(3) 0.045(3) 0.038(2) -0.004(2) -0.008(2) -0.001(2)
C3 0.052(3) 0.040(3) 0.054(3) 0.005(2) 0.001(2) -0.004(2)
C4 0.037(3) 0.060(3) 0.050(3) 0.014(2) 0.003(2) -0.007(2)
C5 0.030(2) 0.066(3) 0.037(2) -0.002(2) 0.002(2) -0.003(2)
C6 0.031(2) 0.051(3) 0.034(2) -0.003(2) -0.0013(18) -0.0012(19)
C7 0.028(2) 0.047(3) 0.0230(19) 0.0014(19) -0.0013(16) -0.0066(17)
C8 0.030(2) 0.043(2) 0.0243(19) 0.0032(18) -0.0046(17) -0.0004(17)
C9 0.035(2) 0.053(3) 0.032(2) 0.010(2) -0.0056(18) -0.0069(19)
C10 0.025(2) 0.052(3) 0.035(2) 0.000(2) -0.0035(18) -0.003(2)
C11 0.030(2) 0.073(3) 0.039(2) -0.003(2) 0.002(2) 0.005(2)
C12 0.036(3) 0.067(3) 0.032(2) 0.003(2) 0.007(2) 0.006(2)
C13 0.069(4) 0.063(4) 0.057(3) -0.013(3) -0.004(3) 0.014(3)
C14 0.036(3) 0.061(3) 0.049(3) -0.008(2) -0.009(2) -0.006(2)
C15 0.048(3) 0.056(3) 0.057(3) -0.008(2) 0.000(2) 0.011(2)
C16 0.042(3) 0.069(3) 0.053(3) -0.004(3) -0.004(2) -0.007(3)
C17 0.027(2) 0.054(3) 0.0245(19) -0.002(2) -0.0018(16) 0.0048(18)
C18 0.038(3) 0.051(3) 0.050(3) 0.009(2) 0.003(2) 0.007(2)
C19 0.054(3) 0.046(3) 0.068(3) -0.008(3) -0.009(3) -0.010(2)
C20 0.034(3) 0.067(3) 0.048(3) -0.009(2) -0.008(2) -0.010(2)
C21 0.036(3) 0.065(3) 0.037(2) 0.004(2) -0.007(2) 0.004(2)
C22 0.035(3) 0.041(3) 0.043(2) 0.005(2) 0.003(2) 0.0016(19)
C23 0.032(2) 0.038(2) 0.027(2) -0.0050(18) -0.0015(17) -0.0048(17)
C24 0.036(2) 0.049(3) 0.0256(19) -0.011(2) -0.0029(18) -0.0008(18)
C25 0.059(4) 0.077(4) 0.037(2) -0.037(3) 0.000(2) 0.002(2)
C26 0.028(3) 0.080(4) 0.032(2) -0.013(2) 0.0011(18) -0.007(2)
C27 0.027(3) 0.104(5) 0.049(3) -0.008(3) -0.004(2) 0.001(3)
C28 0.036(3) 0.078(4) 0.034(2) 0.001(3) -0.009(2) 0.005(2)
C29 0.072(4) 0.050(3) 0.116(5) 0.016(3) 0.003(4) 0.019(4)
C30 0.049(3) 0.066(4) 0.054(3) 0.013(3) 0.011(3) -0.009(3)
C31 0.065(4) 0.054(4) 0.086(4) 0.014(3) -0.002(3) 0.010(3)
C32 0.037(3) 0.121(6) 0.052(3) 0.005(3) 0.004(2) -0.021(3)
Br1 0.0545(3) 0.0613(3) 0.0625(3) 0.0171(3) -0.0040(2) -0.0144(3)
Br2 0.0657(4) 0.0773(4) 0.0426(3) 0.0070(3) -0.0198(2) 0.0090(3)
Br3 0.0981(6) 0.1335(7) 0.0583(4) -0.0518(5) 0.0060(4) 0.0353(4)
Br4 0.0915(5) 0.0958(5) 0.0797(4) -0.0565(4) 0.0018(4) -0.0205(4)
O1 0.044(2) 0.068(2) 0.0352(16) -0.0027(17) 0.0022(15) 0.0158(15)

loop_
_atom_type_symbol
_atom_type_description
_atom_type_scat_dispersion_real
_atom_type_scat_dispersion_imag
_atom_type_scat_source
C C 0.0033 0.0016 'International Tables Vol C Tables 4.2.6.8 and 6.1.1.4'
H H 0.0000 0.0000 'International Tables Vol C Tables 4.2.6.8 and 6.1.1.4'
Br Br -0.2901 2.4595 'International Tables Vol C Tables 4.2.6.8 and 6.1.1.4'

loop_
_geom_angle_atom_site_label_1
_geom_angle_atom_site_label_2
_geom_angle_atom_site_label_3
_geom_angle
O2 C1 C2 59.4(3)
O2 C1 C12 116.3(4)
C2 C1 C12 120.7(4)
O2 C1 C7 120.5(4)
C2 C1 C7 123.8(4)
C12 C1 C7 108.6(4)
C1 O2 C2 61.3(3)
O2 C2 C3 116.8(4)
O2 C2 C1 59.4(3)
C3 C2 C1 123.0(4)
O2 C2 C13 114.9(4)
C3 C2 C13 111.4(4)
C1 C2 C13 120.9(5)
C2 C3 C4 118.7(4)
C2 C3 H3A 107.6
C4 C3 H3A 107.6
C2 C3 H3B 107.6
C4 C3 H3B 107.6
H3A C3 H3B 107.1
C5 C4 C3 116.4(4)
C5 C4 H4A 108.2
C3 C4 H4A 108.2
C5 C4 H4B 108.2
C3 C4 H4B 108.2
H4A C4 H4B 107.4
C4 C5 C6 118.2(4)
C4 C5 H5A 107.8
C6 C5 H5A 107.8
C4 C5 H5B 107.8
C6 C5 H5B 107.8
H5A C5 H5B 107.1
C5 C6 C14 110.0(4)
C5 C6 C15 107.8(4)
C14 C6 C15 107.2(4)
C5 C6 C7 115.3(4)
C14 C6 C7 109.2(4)
C15 C6 C7 106.9(4)
C1 C7 C8 104.2(4)
C1 C7 C6 122.6(4)
C8 C7 C6 113.7(3)
C1 C7 H7 104.9
C8 C7 H7 104.9
C6 C7 H7 104.9
C9 C8 C10 60.1(3)
C9 C8 C7 123.5(4)
C10 C8 C7 120.0(4)
C9 C8 H8 114.2
C10 C8 H8 114.2
C7 C8 H8 114.2
C8 C9 C10 60.8(3)
C8 C9 Br1 121.6(3)
C10 C9 Br1 120.2(3)
C8 C9 Br2 118.2(3)
C10 C9 Br2 119.7(3)
Br1 C9 Br2 109.3(2)
C16 C10 C9 119.5(4)
C16 C10 C8 118.6(4)
C9 C10 C8 59.1(3)
C16 C10 C11 112.4(4)
C9 C10 C11 118.7(4)
C8 C10 C11 118.8(4)
C10 C11 C12 113.7(4)
C10 C11 H11A 108.8
C12 C11 H11A 108.8
C10 C11 H11B 108.8
C12 C11 H11B 108.8
H11A C11 H11B 107.7
C1 C12 C11 110.1(4)
C1 C12 H12A 109.6
C11 C12 H12A 109.6
C1 C12 H12B 109.6
C11 C12 H12B 109.6
H12A C12 H12B 108.2
C2 C13 H13A 109.5
C2 C13 H13B 109.5
H13A C13 H13B 109.5
C2 C13 H13C 109.5
H13A C13 H13C 109.5
H13B C13 H13C 109.5
C6 C14 H14A 109.5
C6 C14 H14B 109.5
H14A C14 H14B 109.5
C6 C14 H14C 109.5
H14A C14 H14C 109.5
H14B C14 H14C 109.5
C6 C15 H15A 109.5
C6 C15 H15B 109.5
H15A C15 H15B 109.5
C6 C15 H15C 109.5
H15A C15 H15C 109.5
H15B C15 H15C 109.5
C10 C16 H16A 109.5
C10 C16 H16B 109.5
H16A C16 H16B 109.5
C10 C16 H16C 109.5
H16A C16 H16C 109.5
H16B C16 H16C 109.5
O1 C17 C18 60.7(3)
O1 C17 C28 116.2(3)
C18 C17 C28 120.6(4)
O1 C17 C23 120.1(4)
C18 C17 C23 124.5(4)
C28 C17 C23 107.8(4)
C17 C18 O1 59.4(3)
C17 C18 C19 123.6(4)
O1 C18 C19 114.6(4)
C17 C18 C29 120.6(5)
O1 C18 C29 114.0(5)
C19 C18 C29 112.5(5)
C18 C19 C20 118.9(4)
C18 C19 H19A 107.6
C20 C19 H19A 107.6
C18 C19 H19B 107.6
C20 C19 H19B 107.6
H19A C19 H19B 107.0
C21 C20 C19 116.6(4)
C21 C20 H20A 108.1
C19 C20 H20A 108.1
C21 C20 H20B 108.1
C19 C20 H20B 108.1
H20A C20 H20B 107.3
C20 C21 C22 118.5(4)
C20 C21 H21A 107.7
C22 C21 H21A 107.7
C20 C21 H21B 107.7
C22 C21 H21B 107.7
H21A C21 H21B 107.1
C21 C22 C31 108.6(4)
C21 C22 C23 114.8(4)
C31 C22 C23 107.5(4)
C21 C22 C30 110.1(4)
C31 C22 C30 107.7(4)
C23 C22 C30 107.9(4)
C17 C23 C24 104.2(4)
C17 C23 C22 122.6(4)
C24 C23 C22 113.3(3)
C17 C23 H23 105.1
C24 C23 H23 105.1
C22 C23 H23 105.1
C25 C24 C23 124.0(4)
C25 C24 C26 59.2(4)
C23 C24 C26 119.7(4)
C25 C24 H24 114.3
C23 C24 H24 114.3
C26 C24 H24 114.3
C24 C25 C26 62.7(3)
C24 C25 Br4 122.1(4)
C26 C25 Br4 120.0(4)
C24 C25 Br3 117.4(3)
C26 C25 Br3 119.6(4)
Br4 C25 Br3 108.8(3)
C25 C26 C32 119.8(5)
C25 C26 C24 58.1(4)
C32 C26 C24 117.6(4)
C25 C26 C27 120.2(5)
C32 C26 C27 113.1(5)
C24 C26 C27 117.4(4)
C28 C27 C26 116.1(4)
C28 C27 H27A 108.3
C26 C27 H27A 108.3
C28 C27 H27B 108.3
C26 C27 H27B 108.3
H27A C27 H27B 107.4
C17 C28 C27 109.9(4)
C17 C28 H28A 109.7
C27 C28 H28A 109.7
C17 C28 H28B 109.7
C27 C28 H28B 109.7
H28A C28 H28B 108.2
C18 C29 H29A 109.5
C18 C29 H29B 109.5
H29A C29 H29B 109.5
C18 C29 H29C 109.5
H29A C29 H29C 109.5
H29B C29 H29C 109.5
C22 C30 H30A 109.5
C22 C30 H30B 109.5
H30A C30 H30B 109.5
C22 C30 H30C 109.5
H30A C30 H30C 109.5
H30B C30 H30C 109.5
C22 C31 H31A 109.5
C22 C31 H31B 109.5
H31A C31 H31B 109.5
C22 C31 H31C 109.5
H31A C31 H31C 109.5
H31B C31 H31C 109.5
C26 C32 H32A 109.5
C26 C32 H32B 109.5
H32A C32 H32B 109.5
C26 C32 H32C 109.5
H32A C32 H32C 109.5
H32B C32 H32C 109.5
C17 O1 C18 60.0(3)

loop_
_geom_bond_atom_site_label_1
_geom_bond_atom_site_label_2
_geom_bond_distance
C1 O2 1.465(5)
C1 C2 1.493(7)
C1 C12 1.495(7)
C1 C7 1.515(7)
O2 C2 1.466(5)
C2 C3 1.492(7)
C2 C13 1.506(7)
C3 C4 1.526(8)
C3 H3A 0.9700
C3 H3B 0.9700
C4 C5 1.507(8)
C4 H4A 0.9700
C4 H4B 0.9700
C5 C6 1.528(7)
C5 H5A 0.9700
C5 H5B 0.9700
C6 C14 1.530(6)
C6 C15 1.530(7)
C6 C7 1.556(6)
C7 C8 1.530(5)
C7 H7 0.9800
C8 C9 1.489(6)
C8 C10 1.514(6)
C8 H8 0.9800
C9 C10 1.504(7)
C9 Br1 1.922(4)
C9 Br2 1.933(4)
C10 C16 1.500(7)
C10 C11 1.545(6)
C11 C12 1.551(7)
C11 H11A 0.9700
C11 H11B 0.9700
C12 H12A 0.9700
C12 H12B 0.9700
C13 H13A 0.9600
C13 H13B 0.9600
C13 H13C 0.9600
C14 H14A 0.9600
C14 H14B 0.9600
C14 H14C 0.9600
C15 H15A 0.9600
C15 H15B 0.9600
C15 H15C 0.9600
C16 H16A 0.9600
C16 H16B 0.9600
C16 H16C 0.9600
C17 O1 1.450(5)
C17 C18 1.459(7)
C17 C28 1.517(6)
C17 C23 1.519(6)
C18 O1 1.470(6)
C18 C19 1.512(7)
C18 C29 1.514(8)
C19 C20 1.514(8)
C19 H19A 0.9700
C19 H19B 0.9700
C20 C21 1.504(8)
C20 H20A 0.9700
C20 H20B 0.9700
C21 C22 1.511(7)
C21 H21A 0.9700
C21 H21B 0.9700
C22 C31 1.535(8)
C22 C23 1.543(6)
C22 C30 1.554(7)
C23 C24 1.530(6)
C23 H23 0.9800
C24 C25 1.464(7)
C24 C26 1.532(7)
C24 H24 0.9800
C25 C26 1.482(9)
C25 Br4 1.930(5)
C25 Br3 1.948(5)
C26 C32 1.510(7)
C26 C27 1.536(7)
C27 C28 1.531(7)
C27 H27A 0.9700
C27 H27B 0.9700
C28 H28A 0.9700
C28 H28B 0.9700
C29 H29A 0.9600
C29 H29B 0.9600
C29 H29C 0.9600
C30 H30A 0.9600
C30 H30B 0.9600
C30 H30C 0.9600
C31 H31A 0.9600
C31 H31B 0.9600
C31 H31C 0.9600
C32 H32A 0.9600
C32 H32B 0.9600
C32 H32C 0.9600
